data_7246675
loop_
_publ_author_name
'Rong, Wanling'
'Liu, Fuan'
'Wang, Xiangmei'
'Sun, Youxuan'
'Gao, Zeliang'
'Tao, Xutang'

_publ_section_title
;
 Crystal growth and negative thermal expansion properties of a Y2Mo4O15
 single crystal
;
_journal_issue 19
_journal_name_full 'RSC Advances'
_journal_page_first 13006
_journal_page_last 13013
_journal_paper_doi 10.1039/D3RA01320K
_journal_volume 13
_journal_year 2023
_chemical_formula_sum 'Mo4 O15 Y2'
_chemical_formula_weight 801.580
_space_group_IT_number 14
_space_group_name_Hall '-P 2ybc'
_space_group_name_H-M_alt 'P 1 21/c 1'
_symmetry_Int_Tables_number 14
_symmetry_space_group_name_Hall '-P 2ybc'
_symmetry_space_group_name_H-M 'P 1 21/c 1'
_audit_creation_date 2021-11-09
_audit_creation_method 'Olex2 1.2 (compiled 2018.05.29 svn.r3508 for OlexSys, GUI svn.r5506)''
_audit_update_record 2021-11-09
_cell_angle_alpha 90.000
_cell_angle_beta 105.512(7)
_cell_angle_gamma 90.000
_cell_formula_units_Z 2
_cell_length_a 6.8110(4)
_cell_length_b 9.5833(6)
_cell_length_c 10.5124(7)
_cell_volume 661.17(8)
_refine_ls_R_factor_all 0.056
_cod_data_source_file d3ra01320k1.cif
_cod_data_source_block 200721a
_cod_original_cell_volume 661.2(1)
_cod_original_sg_symbol_Hall -P_2ybc
_cod_database_code 7246675

loop_
_symmetry_equiv_pos_site_id
_symmetry_equiv_pos_as_xyz
1 x,y,z
2 -x,1/2+y,1/2-z
3 -x,-y,-z
4 x,1/2-y,1/2+z

loop_
_atom_site_aniso_label
_atom_site_aniso_U_11
_atom_site_aniso_U_22
_atom_site_aniso_U_33
_atom_site_aniso_U_12
_atom_site_aniso_U_13
_atom_site_aniso_U_23
Mo1 0.0125(5) 0.0143(5) 0.0097(5) 0.0013(2) 0.0032(4) 0.0002(2)
Mo2 0.0104(5) 0.0150(5) 0.0117(5) 0.0008(3) 0.0012(4) 0.0004(2)
Y1 0.0112(6) 0.0135(5) 0.0106(5) 0.0002(3) 0.0031(4) 0.0005(3)
O1 0.019(6) 0.029(5) 0.022(5) -0.001(4) -0.003(4) 0.014(4)
O2 0.019(4) 0.019(3) 0.021(3) -0.002(3) 0.008(3) 0.006(2)
O3 0.023(4) 0.023(3) 0.020(3) 0.001(3) 0.010(3) -0.006(2)
O4 0.010(3) 0.031(4) 0.017(3) -0.001(3) 0.005(3) -0.010(3)
O5 0.015(4) 0.021(3) 0.024(3) 0.005(2) 0.003(3) 0.004(2)
O6 0.008(3) 0.032(4) 0.022(3) 0.000(3) 0.008(3) -0.006(3)
O7 0.023(4) 0.026(4) 0.016(3) -0.002(3) 0.002(3) -0.008(3)
O8 0.018(4) 0.028(3) 0.019(3) 0.011(3) 0.010(3) 0.011(3)

loop_
_atom_site_label
_atom_site_type_symbol
_atom_site_fract_x
_atom_site_fract_y
_atom_site_fract_z
_atom_site_occupancy
_atom_site_symmetry_multiplicity
_atom_site_Wyckoff_symbol
_atom_site_attached_hydrogens
_atom_site_calc_flag
_atom_site_thermal_displace_type
_atom_site_U_iso_or_equiv
Mo1 Mo 0.4184(1) 0.7432(1) 0.4888(1) 1.000 4 e ? d Uani 0.0121(4)
Mo2 Mo 0.8791(1) 0.5953(1) 0.8439(1) 1.000 4 e ? d Uani 0.0127(4)
Y1 Y 0.7125(1) 0.9771(1) 0.7767(1) 1.000 4 e ? d Uani 0.0117(4)
O1 O 1.0000 0.5000 1.0000 1.000 2 c ? d Uani 0.025(2)
O2 O 0.2542(11) 0.8641(7) 0.3822(6) 1.000 4 e ? d Uani 0.0193(14)
O3 O 0.5227(11) 0.6261(7) 0.3976(6) 1.000 4 e ? d Uani 0.0214(15)
O4 O 0.9458(10) 0.5283(7) 0.7079(7) 1.000 4 e ? d Uani 0.0191(14)
O5 O 0.8891(11) 0.7762(7) 0.8544(7) 1.000 4 e ? d Uani 0.0206(15)
O6 O 0.622(1) 0.5574(7) 0.8163(7) 1.000 4 e ? d Uani 0.0200(14)
O7 O 0.6175(11) 0.8321(7) 0.6015(6) 1.000 4 e ? d Uani 0.0223(15)
O8 O 0.2791(10) 0.6525(7) 0.5801(6) 1.000 4 e ? d Uani 0.0205(15)

loop_
_atom_type_symbol
_atom_type_oxidation_number
_atom_type_radius_bond
Mo ? 1.200
Y ? 1.200
O ? 1.200

loop_
_geom_angle_atom_site_label_1
_geom_angle_atom_site_label_2
_geom_angle_atom_site_label_3
_geom_angle_site_symmetry_1
_geom_angle_site_symmetry_2
_geom_angle_site_symmetry_3
_geom_angle
_geom_angle_publ_flag
O3 Mo1 O2 . . . 110.6(3) no
O3 Mo1 O7 . . . 109.1(3) no
O3 Mo1 O8 . . . 110.0(3) no
O7 Mo1 O2 . . . 110.4(3) no
O8 Mo1 O2 . . . 109.0(3) no
O8 Mo1 O7 . . . 107.7(3) no
O1 Mo2 Y1 . . 2_746 87.35(3) no
O1 Mo2 O2 . . 4_665 75.14(16) no
O2 Mo2 Y1 4_665 . 2_746 40.75(14) no
O4 Mo2 Y1 . . 2_746 35.1(2) no
O4 Mo2 O1 . . . 113.1(2) no
O4 Mo2 O2 . . 4_665 73.1(3) no
O4 Mo2 O5 . . . 114.1(3) no
O4 Mo2 O6 . . . 105.1(3) no
O5 Mo2 Y1 . . 2_746 108.7(2) no
O5 Mo2 O1 . . . 115.6(2) no
O5 Mo2 O2 . . 4_665 79.3(3) no
O6 Mo2 Y1 . . 2_746 136.7(2) no
O6 Mo2 O1 . . . 103.5(2) no
O6 Mo2 O2 . . 4_665 176.8(3) no
O6 Mo2 O5 . . . 103.9(3) no
O2 Y1 Mo2 3_676 . 2_756 44.99(18) no
O2 Y1 O4 3_676 . 2_756 68.0(2) no
O2 Y1 O6 3_676 . 2_656 75.9(2) no
O3 Y1 Mo2 4_565 . 2_756 163.98(18) no
O3 Y1 O2 4_565 . 3_676 150.6(3) no
O3 Y1 O4 4_565 . 2_756 139.3(2) no
O3 Y1 O5 4_565 . . 76.0(2) no
O3 Y1 O6 4_565 . 2_656 75.1(2) no
O4 Y1 Mo2 2_756 . 2_756 25.21(16) no
O4 Y1 O6 2_756 . 2_656 142.5(2) no
O5 Y1 Mo2 . . 2_756 90.51(17) no
O5 Y1 O2 . . 3_676 131.6(2) no
O5 Y1 O4 . . 2_756 74.6(2) no
O5 Y1 O6 . . 2_656 141.0(2) no
O6 Y1 Mo2 2_656 . 2_756 120.83(15) no
O7 Y1 Mo2 . . 2_756 89.21(18) no
O7 Y1 O2 . . 3_676 83.0(2) no
O7 Y1 O3 . . 4_565 96.1(3) no
O7 Y1 O4 . . 2_756 104.4(2) no
O7 Y1 O5 . . . 77.5(3) no
O7 Y1 O6 . . 2_656 80.1(3) no
O8 Y1 Mo2 2_656 . 2_756 96.83(16) no
O8 Y1 O2 2_656 . 3_676 90.1(2) no
O8 Y1 O3 2_656 . 4_565 82.3(2) no
O8 Y1 O4 2_656 . 2_756 87.2(2) no
O8 Y1 O5 2_656 . . 118.1(2) no
O8 Y1 O6 2_656 . 2_656 83.2(2) no
O8 Y1 O7 2_656 . . 163.1(3) no
Mo2 O1 Mo2 3_767 . . 180.00 no
Mo1 O2 Mo2 . . 4_464 130.0(3) no
Mo1 O2 Y1 . . 3_676 135.6(4) no
Y1 O2 Mo2 3_676 . 4_464 94.3(2) no
Mo1 O3 Y1 . . 4_564 164.7(4) no
Mo2 O4 Y1 . . 2_746 119.7(3) no
Mo2 O5 Y1 . . . 143.6(4) no
Mo2 O6 Y1 . . 2_646 163.5(4) no
Mo1 O7 Y1 . . . 147.8(4) no
Mo1 O8 Y1 . . 2_646 144.9(4) no

loop_
_geom_bond_atom_site_label_1
_geom_bond_atom_site_label_2
_geom_bond_site_symmetry_1
_geom_bond_site_symmetry_2
_geom_bond_distance
_geom_bond_publ_flag
Mo1 O2 . . 1.783(7) no
Mo1 O3 . . 1.746(6) no
Mo1 O7 . . 1.763(7) no
Mo1 O8 . . 1.750(6) no
Mo2 Y1 . 2_746 3.5377(11) no
Mo2 O1 . . 1.8665(7) no
Mo2 O2 . 4_665 2.508(7) no
Mo2 O4 . . 1.735(6) no
Mo2 O5 . . 1.737(7) no
Mo2 O6 . . 1.735(6) no
Y1 O2 . 3_676 2.316(6) no
Y1 O3 . 4_565 2.268(6) no
Y1 O4 . 2_756 2.342(7) no
Y1 O5 . . 2.301(7) no
Y1 O6 . 2_656 2.355(7) no
Y1 O7 . . 2.260(6) no
Y1 O8 . 2_656 2.247(6) no
